data_7206811
loop_
_publ_author_name
'Pang, Hai-jun'
'Ma, Hui-yuan'
'Peng, Jun'
'Zhang, Chun-jing'
'Zhang, Peng-peng'
'Su, Zhong-min'

_publ_section_title
;
 Study of a hydrothermal reaction system of copper, imidazole and
 polyoxometalates: selective assembly of a 3D porous metal--organic
 pseudo-rotaxane framework and encapsulation of polyoxometalate clusters
;
_journal_issue 23
_journal_name_full CrystEngComm
_journal_page_first 7079
_journal_paper_doi 10.1039/c1ce05648d
_journal_volume 13
_journal_year 2011
_chemical_formula_sum 'C60 H60 Co N12 O40 W12'
_chemical_formula_weight 3854.33
_chemical_name_systematic
;
?
;
_space_group_IT_number 15
_symmetry_cell_setting monoclinic
_symmetry_space_group_name_Hall '-C 2yc'
_symmetry_space_group_name_H-M 'C 1 2/c 1'
_atom_sites_solution_hydrogens geom
_atom_sites_solution_primary direct
_atom_sites_solution_secondary difmap
_audit_creation_method SHELXL-97
_cell_angle_alpha 90.00
_cell_angle_beta 116.333(2)
_cell_angle_gamma 90.00
_cell_formula_units_Z 8
_cell_length_a 41.293(4)
_cell_length_b 20.8098(6)
_cell_length_c 21.1399(6)
_cell_measurement_reflns_used 25
_cell_measurement_temperature 293(2)
_cell_measurement_theta_max 15
_cell_measurement_theta_min 7.5
_cell_volume 16280.5(17)
_computing_cell_refinement 'Bruker SMART'
_computing_data_collection 'Bruker SMART'
_computing_data_reduction 'Bruker SAINT'
_computing_molecular_graphics 'Bruker SHELXTL'
_computing_publication_material 'Bruker SHELXTL'
_computing_structure_refinement 'SHELXL-97 (Sheldrick, 1997)'
_computing_structure_solution 'SHELXS-97 (Sheldrick, 1990)'
_diffrn_ambient_temperature 293(2)
_diffrn_measured_fraction_theta_full 0.998
_diffrn_measured_fraction_theta_max 0.996
_diffrn_measurement_device_type 'CCD area detector'
_diffrn_measurement_method 'phi and omega scans'
_diffrn_radiation_monochromator graphite
_diffrn_radiation_source 'fine-focus sealed tube'
_diffrn_radiation_type MoK\a
_diffrn_radiation_wavelength 0.71073
_diffrn_reflns_av_R_equivalents 0.0528
_diffrn_reflns_av_sigmaI/netI 0.0657
_diffrn_reflns_limit_h_max 46
_diffrn_reflns_limit_h_min -50
_diffrn_reflns_limit_k_max 12
_diffrn_reflns_limit_k_min -25
_diffrn_reflns_limit_l_max 25
_diffrn_reflns_limit_l_min -25
_diffrn_reflns_number 42839
_diffrn_reflns_theta_full 25.00
_diffrn_reflns_theta_max 25.80
_diffrn_reflns_theta_min 1.38
_exptl_absorpt_coefficient_mu 17.172
_exptl_absorpt_correction_T_max 0.023
_exptl_absorpt_correction_T_min 0.016
_exptl_absorpt_correction_type empirical
_exptl_crystal_colour blue
_exptl_crystal_density_diffrn 3.138
_exptl_crystal_density_method 'not measured'
_exptl_crystal_description block
_exptl_crystal_F_000 13848.0
_exptl_crystal_size_max 0.26
_exptl_crystal_size_mid 0.24
_exptl_crystal_size_min 0.22
_refine_diff_density_max 3.576
_refine_diff_density_min -2.926
_refine_diff_density_rms 0.282
_refine_ls_extinction_method none
_refine_ls_goodness_of_fit_ref 1.031
_refine_ls_hydrogen_treatment refall
_refine_ls_matrix_type full
_refine_ls_number_parameters 831
_refine_ls_number_reflns 15601
_refine_ls_number_restraints 0
_refine_ls_restrained_S_all 1.031
_refine_ls_R_factor_all 0.0880
_refine_ls_R_factor_gt 0.0546
_refine_ls_shift/su_max 0.016
_refine_ls_shift/su_mean 0.001
_refine_ls_structure_factor_coef Fsqd
_refine_ls_weighting_details 'calc w=1/[\s^2^(Fo^2^)+(0.1000P)^2^+0.0000P] where P=(Fo^2^+2Fc^2^)/3'
_refine_ls_weighting_scheme calc
_refine_ls_wR_factor_gt 0.1561
_refine_ls_wR_factor_ref 0.1758
_reflns_number_gt 10599
_reflns_number_total 15656
_reflns_threshold_expression >2sigma(I)
_cod_data_source_file c1ce05648d.txt
_cod_data_source_block p
_cod_depositor_comments
;
The following automatic conversions were performed:

'_symmetry_cell_setting' value 'Monoclinic' changed to 'monoclinic'
according to /home/saulius/struct/CIF-dictionaries/cif_core.dic
dictionary named 'cif_core.dic' version 2.4.1 from 2010-06-29.

Automatic conversion script
Id: cif_fix_values 1715 2011-07-08 13:25:40Z adriana 
;
_cod_original_cell_volume 16281(2)
_cod_original_sg_symbol_H-M 'C2/c '
_cod_database_code 7206811

loop_
_symmetry_equiv_pos_as_xyz
'x, y, z'
'-x, y, -z+1/2'
'x+1/2, y+1/2, z'
'-x+1/2, y+1/2, -z+1/2'
'-x, -y, -z'
'x, -y, z-1/2'
'-x+1/2, -y+1/2, -z'
'x+1/2, -y+1/2, z-1/2'

loop_
_atom_site_label
_atom_site_type_symbol
_atom_site_fract_x
_atom_site_fract_y
_atom_site_fract_z
_atom_site_U_iso_or_equiv
_atom_site_adp_type
_atom_site_occupancy
_atom_site_symmetry_multiplicity
_atom_site_calc_flag
_atom_site_refinement_flags
_atom_site_disorder_assembly
_atom_site_disorder_group
W1 W 0.118063(19) 0.36223(3) 0.50029(4) 0.0441(2) Uani 1 1 d . . .
W2 W 0.201244(18) 0.14113(3) 0.68271(4) 0.03518(18) Uani 1 1 d . . .
W3 W 0.057517(18) 0.35979(4) 0.55959(4) 0.0471(2) Uani 1 1 d . . .
W4 W 0.188090(18) 0.37874(3) 0.68521(4) 0.03770(18) Uani 1 1 d . . .
W5 W 0.128293(18) 0.36601(3) 0.74720(4) 0.04114(19) Uani 1 1 d . . .
W6 W 0.197780(17) 0.26992(3) 0.80170(3) 0.03428(17) Uani 1 1 d . . .
W7 W 0.13804(2) 0.13369(3) 0.51958(4) 0.04085(19) Uani 1 1 d . . .
W8 W 0.133244(19) 0.13376(3) 0.75349(4) 0.04049(19) Uani 1 1 d . . .
W9 W 0.196650(18) 0.25091(3) 0.56946(4) 0.03668(18) Uani 1 1 d . . .
W10 W 0.05985(2) 0.24390(4) 0.45813(4) 0.0499(2) Uani 1 1 d . . .
W11 W 0.062965(18) 0.23019(4) 0.68746(4) 0.0466(2) Uani 1 1 d . . .
W12 W 0.07165(2) 0.11556(4) 0.59184(4) 0.0540(2) Uani 1 1 d . . .
Co1 Co 0.12920(5) 0.24896(9) 0.62923(10) 0.0277(4) Uiso 1 1 d . . .
O1 O 0.0432(4) 0.0534(7) 0.5499(7) 0.072(4) Uani 1 1 d . . .
O2 O 0.0294(4) 0.2215(7) 0.3749(7) 0.083(5) Uani 1 1 d . . .
O3 O 0.2368(3) 0.0894(5) 0.7280(7) 0.050(3) Uani 1 1 d . . .
O4 O 0.0929(3) 0.1691(6) 0.7650(6) 0.049(3) Uani 1 1 d . . .
O5 O 0.1227(4) 0.4234(6) 0.4489(7) 0.072(4) Uani 1 1 d . . .
O6 O 0.1019(3) 0.1927(5) 0.4698(6) 0.045(3) Uani 1 1 d . . .
O7 O 0.0305(3) 0.2402(7) 0.7161(7) 0.064(4) Uani 1 1 d . . .
O8 O 0.2263(3) 0.2756(6) 0.5356(7) 0.052(3) Uani 1 1 d . . .
O9 O 0.1467(3) 0.0796(6) 0.8211(7) 0.055(3) Uani 1 1 d . . .
O10 O 0.0535(3) 0.1835(6) 0.5168(6) 0.054(3) Uani 1 1 d . . .
O11 O 0.2312(3) 0.2611(5) 0.8870(6) 0.043(3) Uani 1 1 d . . .
O12 O 0.0933(3) 0.3837(5) 0.6501(6) 0.049(3) Uani 1 1 d . . .
O13 O 0.1557(3) 0.3062(5) 0.7014(5) 0.031(2) Uani 1 1 d . . .
O14 O 0.0979(3) 0.2972(6) 0.7421(6) 0.044(3) Uani 1 1 d . . .
O15 O 0.2164(3) 0.4420(5) 0.6922(6) 0.047(3) Uani 1 1 d . . .
O16 O 0.0780(3) 0.4077(6) 0.5131(6) 0.054(4) Uani 1 1 d . . .
O17 O 0.1661(3) 0.1153(5) 0.7128(5) 0.038(3) Uani 1 1 d . . .
O18 O 0.1329(3) 0.0751(5) 0.4584(6) 0.052(3) Uani 1 1 d . . .
O19 O 0.0407(3) 0.1578(7) 0.6269(7) 0.062(4) Uani 1 1 d . . .
O20 O 0.0994(3) 0.0751(6) 0.6791(7) 0.056(3) Uani 1 1 d . . .
O21 O 0.1543(3) 0.3035(5) 0.5114(6) 0.040(3) Uani 1 1 d . . .
O22 O 0.1486(3) 0.3916(5) 0.5952(6) 0.042(3) Uani 1 1 d . . .
O23 O 0.1151(3) 0.4234(6) 0.7894(7) 0.062(4) Uani 1 1 d . . .
O24 O 0.2260(3) 0.1908(5) 0.6382(6) 0.040(3) Uani 1 1 d . . .
O25 O 0.2047(3) 0.3144(4) 0.6398(5) 0.036(3) Uani 1 1 d . . .
O26 O 0.0822(3) 0.3080(6) 0.4296(6) 0.052(4) Uani 1 1 d . . .
O27 O 0.2113(3) 0.2105(4) 0.7491(5) 0.032(2) Uani 1 1 d . . .
O28 O 0.1086(3) 0.1045(5) 0.5602(6) 0.047(3) Uani 1 1 d . . .
O29 O 0.0232(3) 0.4119(7) 0.5469(7) 0.070(4) Uani 1 1 d . . .
O30 O 0.1624(3) 0.4231(5) 0.7299(6) 0.045(3) Uani 1 1 d . . .
O31 O 0.1686(3) 0.3304(5) 0.8275(5) 0.043(3) Uani 1 1 d . . .
O32 O 0.0311(3) 0.3055(7) 0.4749(6) 0.061(4) Uani 1 1 d . . .
O33 O 0.0963(3) 0.2959(5) 0.5487(6) 0.036(3) Uani 1 1 d . . .
O34 O 0.0485(3) 0.2883(7) 0.6122(6) 0.055(4) Uani 1 1 d . . .
O35 O 0.1035(3) 0.1930(5) 0.6590(5) 0.037(3) Uani 1 1 d . . .
O36 O 0.1629(3) 0.2042(5) 0.7970(6) 0.036(3) Uani 1 1 d . . .
O37 O 0.1740(3) 0.1826(5) 0.5020(5) 0.036(3) Uani 1 1 d . . .
O38 O 0.1788(3) 0.0909(5) 0.5978(6) 0.040(3) Uani 1 1 d . . .
O39 O 0.2193(3) 0.3401(5) 0.7775(6) 0.042(3) Uani 1 1 d . . .
O40 O 0.1607(3) 0.2025(4) 0.6040(5) 0.032(2) Uani 1 1 d . . .
N1 N 0.0696(6) -0.4714(8) 0.4257(9) 0.086(7) Uani 1 1 d . . .
H1A H 0.0808 -0.5068 0.4427 0.104 Uiso 1 1 calc R . .
N2 N 0.0514(4) -0.3798(7) 0.3775(7) 0.053(4) Uani 1 1 d . . .
N3 N 0.1981(4) -0.0678(7) 0.8115(9) 0.058(4) Uani 1 1 d . . .
C53 C 0.2130(7) -0.1281(10) 0.9056(12) 0.076(7) Uani 1 1 d . . .
H53A H 0.2258 -0.1550 0.9437 0.091 Uiso 1 1 calc R . .
N5 N 0.4461(5) -0.1036(10) 0.3201(11) 0.078(6) Uani 1 1 d . . .
N6 N 0.4564(8) -0.1730(15) 0.2578(19) 0.155(12) Uani 1 1 d . . .
H6A H 0.4655 -0.2050 0.2456 0.186 Uiso 1 1 calc R . .
N7 N 0.2250(3) -0.0887(6) 0.5172(7) 0.040(3) Uani 1 1 d . . .
N8 N 0.2351(7) -0.0273(11) 0.6031(14) 0.120(8) Uani 1 1 d . . .
H8A H 0.2450 -0.0094 0.6440 0.145 Uiso 1 1 calc R . .
N9 N -0.1859(4) 0.3659(6) 0.1586(8) 0.048(4) Uani 1 1 d . . .
N10 N -0.1745(4) 0.4631(7) 0.1993(9) 0.065(5) Uani 1 1 d . . .
H10A H -0.1717 0.4957 0.2262 0.078 Uiso 1 1 calc R . .
C11 C 0.4273(8) -0.0891(15) 0.2509(17) 0.111(9) Uiso 1 1 d . . .
H11A H 0.4131 -0.0529 0.2317 0.133 Uiso 1 1 calc R . .
C12 C 0.0728(6) -0.2614(10) 0.3976(13) 0.072(6) Uiso 1 1 d . . .
C13 C 0.2230(6) -0.1077(11) 0.8558(13) 0.076(7) Uiso 1 1 d . . .
H13A H 0.2441 -0.1197 0.8531 0.092 Uiso 1 1 calc R . .
C14 C 0.1090(6) -0.1754(11) 0.5006(12) 0.072(6) Uiso 1 1 d . . .
C15 C 0.0761(6) -0.1932(10) 0.4897(12) 0.069(6) Uiso 1 1 d . . .
H15A H 0.0666 -0.1743 0.5177 0.082 Uiso 1 1 calc R . .
C16 C 0.0507(7) -0.3183(13) 0.3475(15) 0.106(9) Uiso 1 1 d . . .
H16A H 0.0256 -0.3049 0.3233 0.128 Uiso 1 1 calc R . .
H16B H 0.0592 -0.3235 0.3119 0.128 Uiso 1 1 calc R . .
C17 C 0.1216(6) -0.2037(11) 0.4543(12) 0.075(6) Uiso 1 1 d . . .
H17A H 0.1440 -0.1909 0.4582 0.091 Uiso 1 1 calc R . .
C18 C 0.0546(7) -0.2379(12) 0.4396(15) 0.096(8) Uiso 1 1 d . . .
H18A H 0.0319 -0.2512 0.4335 0.115 Uiso 1 1 calc R . .
C19 C 0.0325(9) -0.4048(16) 0.4071(17) 0.119(10) Uiso 1 1 d . . .
H19A H 0.0129 -0.3837 0.4080 0.143 Uiso 1 1 calc R . .
C20 C 0.1034(8) -0.2467(13) 0.4066(17) 0.108(10) Uiso 1 1 d . . .
H20A H 0.1135 -0.2660 0.3798 0.130 Uiso 1 1 calc R . .
C21 C 0.1692(5) -0.1539(9) 0.6030(10) 0.057(5) Uiso 1 1 d . . .
H21A H 0.1793 -0.1888 0.5907 0.068 Uiso 1 1 calc R . .
C22 C 0.0804(9) -0.4288(16) 0.3899(18) 0.130(12) Uiso 1 1 d . . .
H22A H 0.0993 -0.4297 0.3774 0.156 Uiso 1 1 calc R . .
C23 C -0.1717(5) 0.4617(11) 0.1376(12) 0.069(6) Uiso 1 1 d . . .
H23A H -0.1660 0.4962 0.1164 0.082 Uiso 1 1 calc R . .
C25 C 0.1726(6) -0.0645(10) 0.8307(12) 0.067(6) Uiso 1 1 d . . .
H25A H 0.1515 -0.0404 0.8083 0.080 Uiso 1 1 calc R . .
C26 C 0.1764(5) -0.0709(9) 0.6820(10) 0.052(5) Uiso 1 1 d . . .
C27 C 0.2589(5) -0.0913(9) 0.4048(10) 0.057(5) Uiso 1 1 d . . .
H27A H 0.2374 -0.0700 0.3773 0.068 Uiso 1 1 calc R . .
C28 C -0.1170(5) 0.1989(9) 0.2877(11) 0.060(5) Uiso 1 1 d . . .
H28A H -0.1097 0.1868 0.3344 0.072 Uiso 1 1 calc R . .
C29 C 0.4055(5) -0.1461(10) 0.4123(11) 0.064(6) Uiso 1 1 d . . .
H29A H 0.4207 -0.1807 0.4174 0.076 Uiso 1 1 calc R . .
C30 C 0.3758(5) -0.1548(10) 0.4246(10) 0.058(5) Uiso 1 1 d . . .
H30A H 0.3715 -0.1950 0.4386 0.070 Uiso 1 1 calc R . .
C31 C 0.4329(8) -0.1361(13) 0.2163(17) 0.094(9) Uiso 1 1 d . . .
H31A H 0.4211 -0.1413 0.1675 0.113 Uiso 1 1 calc R . .
C32 C 0.1977(5) -0.0472(9) 0.5028(10) 0.053(5) Uiso 1 1 d . . .
H32A H 0.1768 -0.0452 0.4603 0.063 Uiso 1 1 calc R . .
C33 C 0.4657(7) -0.1551(13) 0.3267(16) 0.091(8) Uiso 1 1 d . . .
H33A H 0.4820 -0.1749 0.3680 0.110 Uiso 1 1 calc R . .
C34 C -0.1071(5) 0.2021(9) 0.1847(11) 0.062(5) Uiso 1 1 d . . .
H34A H -0.0943 0.1896 0.1600 0.074 Uiso 1 1 calc R . .
C35 C 0.4455(6) -0.0754(12) 0.3807(14) 0.086(7) Uiso 1 1 d . . .
H35A H 0.4485 -0.0294 0.3783 0.103 Uiso 1 1 calc R . .
H35B H 0.4663 -0.0911 0.4219 0.103 Uiso 1 1 calc R . .
C36 C 0.1890(5) -0.1226(9) 0.6619(11) 0.057(5) Uiso 1 1 d . . .
H36A H 0.2124 -0.1366 0.6903 0.068 Uiso 1 1 calc R . .
C37 C 0.1330(5) -0.1359(8) 0.5577(10) 0.050(5) Uiso 1 1 d . . .
C38 C 0.3603(5) -0.0467(9) 0.3962(9) 0.050(5) Uiso 1 1 d . . .
H38A H 0.3441 -0.0133 0.3894 0.060 Uiso 1 1 calc R . .
C39 C -0.1917(5) 0.2978(9) 0.1535(11) 0.059(5) Uiso 1 1 d . . .
H39A H -0.2026 0.2858 0.1041 0.071 Uiso 1 1 calc R . .
H39B H -0.2089 0.2875 0.1717 0.071 Uiso 1 1 calc R . .
C41 C -0.1478(5) 0.2361(9) 0.2546(11) 0.061(5) Uiso 1 1 d . . .
H41A H -0.1612 0.2460 0.2789 0.073 Uiso 1 1 calc R . .
C43 C 0.3529(5) -0.1063(8) 0.4170(10) 0.049(4) Uiso 1 1 d . . .
C45 C 0.1412(5) -0.0478(9) 0.6388(10) 0.053(5) Uiso 1 1 d . . .
H45A H 0.1327 -0.0109 0.6512 0.064 Uiso 1 1 calc R . .
C46 C -0.0970(4) 0.1793(7) 0.2538(9) 0.038(4) Uiso 1 1 d . B .
C47 C -0.1584(4) 0.2573(7) 0.1921(9) 0.040(4) Uiso 1 1 d . . .
C48 C 0.3210(4) -0.1136(8) 0.4309(9) 0.043(4) Uiso 1 1 d . . .
C49 C -0.1367(5) 0.2438(9) 0.1540(12) 0.059(5) Uiso 1 1 d . . .
H49A H -0.1425 0.2627 0.1105 0.071 Uiso 1 1 calc R . .
C50 C 0.2513(5) -0.0765(8) 0.5842(10) 0.047(4) Uiso 1 1 d . . .
H50A H 0.2737 -0.0959 0.6096 0.056 Uiso 1 1 calc R . .
C51 C 0.2879(5) -0.0820(9) 0.3919(10) 0.054(5) Uiso 1 1 d . . .
H51A H 0.2858 -0.0538 0.3562 0.065 Uiso 1 1 calc R . .
C52 C 0.2926(5) -0.1629(9) 0.4990(10) 0.055(5) Uiso 1 1 d . . .
H52A H 0.2943 -0.1894 0.5357 0.066 Uiso 1 1 calc R . .
N4 N 0.1812(6) -0.1013(10) 0.8881(12) 0.097(7) Uiso 1 1 d . . .
H4A H 0.1681 -0.1065 0.9100 0.117 Uiso 1 1 calc R . .
C54 C 0.2607(4) -0.1313(7) 0.4573(9) 0.041(4) Uiso 1 1 d . . .
C55 C 0.1200(5) -0.0808(9) 0.5786(11) 0.058(5) Uiso 1 1 d . . .
H55A H 0.0965 -0.0668 0.5508 0.070 Uiso 1 1 calc R . .
C56 C 0.2286(5) -0.1395(8) 0.4720(10) 0.052(5) Uiso 1 1 d . . .
H56A H 0.2068 -0.1400 0.4275 0.062 Uiso 1 1 calc R . .
H56B H 0.2303 -0.1808 0.4946 0.062 Uiso 1 1 calc R . .
C57 C -0.1785(5) 0.4012(10) 0.1132(12) 0.069(6) Uiso 1 1 d . . .
H57A H -0.1781 0.3862 0.0721 0.083 Uiso 1 1 calc R . .
C58 C 0.2048(5) -0.0104(8) 0.5564(9) 0.041(4) Uiso 1 1 d . . .
H58A H 0.1903 0.0222 0.5597 0.050 Uiso 1 1 calc R . .
C59 C 0.1982(5) -0.0359(9) 0.7539(10) 0.057(5) Uiso 1 1 d . . .
H59A H 0.2230 -0.0309 0.7615 0.069 Uiso 1 1 calc R . .
H59B H 0.1882 0.0068 0.7512 0.069 Uiso 1 1 calc R . .
C60 C 0.3886(5) -0.0351(10) 0.3857(10) 0.059(5) Uiso 1 1 d . . .
H60A H 0.3928 0.0062 0.3742 0.071 Uiso 1 1 calc R . .
C61 C 0.3217(5) -0.1542(8) 0.4850(10) 0.051(5) Uiso 1 1 d . . .
H61A H 0.3430 -0.1762 0.5126 0.061 Uiso 1 1 calc R . .
C62 C 0.4133(5) -0.0862(9) 0.3921(11) 0.059(5) Uiso 1 1 d . . .
C63 C -0.1824(5) 0.4045(9) 0.2089(11) 0.057(5) Uiso 1 1 d . . .
H63A H -0.1853 0.3917 0.2483 0.068 Uiso 1 1 calc R . .
N90 N 0.0611(4) -0.0962(8) 0.3284(9) 0.065(5) Uiso 1 1 d . . .
H90A H 0.0720 -0.1229 0.3134 0.078 Uiso 1 1 calc R . .
N91 N 0.0366(4) -0.0326(7) 0.3706(8) 0.048(4) Uiso 1 1 d . . .
C76 C -0.0665(5) 0.1338(9) 0.2882(11) 0.053(5) Uiso 1 1 d . . .
C75 C -0.0166(6) 0.0867(11) 0.3906(13) 0.076(6) Uiso 1 1 d . . .
C73 C -0.0467(8) 0.1249(14) 0.3563(17) 0.118(10) Uiso 1 1 d . . .
H73A H -0.0540 0.1477 0.3855 0.141 Uiso 1 1 calc R . .
C72 C 0.0285(7) -0.1108(13) 0.3305(14) 0.091(8) Uiso 1 1 d . A .
C1 C 0.0741(8) -0.0368(16) 0.3520(17) 0.118(10) Uiso 1 1 d . A .
C24 C 0.0418(10) -0.4544(19) 0.4318(19) 0.134(12) Uiso 1 1 d . . .
H24A H 0.0304 -0.4787 0.4531 0.161 Uiso 1 1 calc R . .
C4 C 0.0153(11) -0.070(2) 0.355(2) 0.065(11) Uiso 0.50 1 d P A 1
C6 C 0.0409(11) 0.042(2) 0.405(2) 0.067(12) Uiso 0.50 1 d P A 1
C10 C -0.0003(9) 0.0649(17) 0.3615(19) 0.047(9) Uiso 0.50 1 d P A 1
C5 C -0.0062(16) 0.103(3) 0.292(3) 0.108(18) Uiso 0.50 1 d P . 1
C2 C -0.0418(13) 0.133(2) 0.253(3) 0.083(14) Uiso 0.50 1 d P B 1
C3 C 0.0576(13) -0.001(2) 0.372(3) 0.080(14) Uiso 0.50 1 d P A 2
C71 C 0.0082(8) -0.0213(15) 0.4019(17) 0.039(8) Uiso 0.50 1 d P A 2
C74 C -0.0177(8) 0.0338(14) 0.3602(15) 0.028(6) Uiso 0.50 1 d P A 2
C70 C -0.0446(9) 0.0201(16) 0.2972(19) 0.045(8) Uiso 0.50 1 d P A 2
C9 C -0.0702(10) 0.0685(18) 0.260(2) 0.056(10) Uiso 0.50 1 d P A 2

loop_
_atom_site_aniso_label
_atom_site_aniso_U_11
_atom_site_aniso_U_22
_atom_site_aniso_U_33
_atom_site_aniso_U_23
_atom_site_aniso_U_13
_atom_site_aniso_U_12
W1 0.0445(4) 0.0470(4) 0.0363(4) 0.0093(3) 0.0137(3) 0.0134(3)
W2 0.0408(4) 0.0311(3) 0.0353(4) 0.0013(3) 0.0184(3) 0.0094(3)
W3 0.0343(4) 0.0566(5) 0.0426(5) -0.0038(4) 0.0100(3) 0.0167(3)
W4 0.0430(4) 0.0278(3) 0.0390(4) -0.0016(3) 0.0152(3) -0.0038(3)
W5 0.0399(4) 0.0410(4) 0.0395(4) -0.0119(3) 0.0149(3) 0.0089(3)
W6 0.0387(4) 0.0302(3) 0.0269(4) -0.0026(3) 0.0082(3) 0.0029(3)
W7 0.0508(4) 0.0385(4) 0.0340(4) -0.0092(3) 0.0195(3) 0.0033(3)
W8 0.0456(4) 0.0393(4) 0.0414(4) -0.0008(3) 0.0237(3) -0.0055(3)
W9 0.0395(4) 0.0372(4) 0.0403(4) 0.0037(3) 0.0240(3) 0.0055(3)
W10 0.0390(4) 0.0600(5) 0.0357(4) -0.0112(4) 0.0031(3) 0.0030(3)
W11 0.0303(4) 0.0735(5) 0.0394(4) -0.0076(4) 0.0186(3) -0.0035(3)
W12 0.0561(5) 0.0607(5) 0.0470(5) -0.0218(4) 0.0245(4) -0.0282(4)
O1 0.076(9) 0.079(10) 0.053(9) -0.006(7) 0.021(7) -0.043(8)
O2 0.066(9) 0.101(12) 0.047(9) -0.018(8) -0.005(7) 0.006(8)
O3 0.055(7) 0.038(6) 0.069(9) 0.010(6) 0.037(7) 0.012(5)
O4 0.046(7) 0.074(8) 0.040(7) -0.016(6) 0.033(6) -0.017(6)
O5 0.091(10) 0.055(8) 0.058(9) 0.018(7) 0.023(8) 0.017(7)
O6 0.055(7) 0.043(6) 0.034(7) 0.001(5) 0.018(6) 0.003(6)
O7 0.034(7) 0.121(12) 0.046(8) -0.012(8) 0.027(6) -0.016(7)
O8 0.054(7) 0.062(8) 0.055(8) 0.009(6) 0.036(7) 0.013(6)
O9 0.059(8) 0.051(7) 0.061(9) 0.010(6) 0.033(7) -0.005(6)
O10 0.043(7) 0.074(9) 0.042(8) -0.026(6) 0.016(6) -0.019(6)
O11 0.044(6) 0.039(6) 0.030(7) 0.002(5) 0.001(5) 0.004(5)
O12 0.043(7) 0.046(7) 0.051(8) -0.001(6) 0.014(6) 0.023(5)
O13 0.040(6) 0.032(5) 0.027(6) -0.001(4) 0.020(5) 0.008(5)
O14 0.034(6) 0.076(8) 0.026(6) -0.016(6) 0.017(5) 0.006(6)
O15 0.057(7) 0.039(6) 0.043(7) -0.006(5) 0.020(6) -0.007(6)
O16 0.028(6) 0.063(8) 0.054(8) -0.011(6) 0.002(6) 0.025(6)
O17 0.062(7) 0.029(5) 0.034(7) -0.003(5) 0.030(6) 0.002(5)
O18 0.076(9) 0.038(7) 0.054(8) -0.015(6) 0.040(7) 0.003(6)
O19 0.034(6) 0.096(10) 0.061(9) -0.022(8) 0.025(6) -0.029(7)
O20 0.057(8) 0.048(7) 0.060(9) -0.001(6) 0.022(7) -0.019(6)
O21 0.050(7) 0.042(6) 0.034(7) 0.005(5) 0.024(5) 0.013(5)
O22 0.043(6) 0.026(5) 0.039(7) 0.008(5) 0.002(5) 0.001(5)
O23 0.060(8) 0.056(8) 0.058(9) -0.026(7) 0.015(7) 0.020(6)
O24 0.043(6) 0.042(6) 0.040(7) 0.003(5) 0.022(5) 0.010(5)
O25 0.034(6) 0.026(5) 0.036(6) 0.003(5) 0.003(5) -0.005(4)
O26 0.023(5) 0.078(8) 0.048(8) -0.047(7) 0.009(5) -0.011(6)
O27 0.038(6) 0.018(5) 0.042(7) 0.005(4) 0.020(5) 0.001(4)
O28 0.057(7) 0.042(7) 0.042(7) -0.014(5) 0.021(6) 0.000(5)
O29 0.041(7) 0.082(10) 0.065(9) -0.005(8) 0.004(7) 0.034(7)
O30 0.048(7) 0.033(6) 0.044(7) 0.000(5) 0.011(6) 0.002(5)
O31 0.050(7) 0.049(7) 0.027(6) -0.019(5) 0.014(5) -0.002(5)
O32 0.034(6) 0.102(11) 0.033(7) -0.010(7) 0.002(6) 0.020(7)
O33 0.033(5) 0.039(6) 0.035(6) -0.012(5) 0.014(5) 0.001(5)
O34 0.033(6) 0.112(11) 0.021(6) -0.006(7) 0.011(5) 0.006(7)
O35 0.042(6) 0.045(6) 0.032(6) -0.014(5) 0.024(5) -0.015(5)
O36 0.042(6) 0.031(6) 0.037(7) -0.010(5) 0.018(5) -0.007(5)
O37 0.046(6) 0.042(6) 0.027(6) -0.006(5) 0.024(5) 0.007(5)
O38 0.061(7) 0.035(6) 0.038(7) -0.004(5) 0.034(6) 0.012(5)
O39 0.031(6) 0.042(6) 0.038(7) -0.004(5) 0.001(5) 0.005(5)
O40 0.034(5) 0.028(5) 0.035(6) -0.007(5) 0.015(5) 0.005(4)
N1 0.128(17) 0.044(10) 0.062(12) 0.020(9) 0.020(12) 0.039(11)
N2 0.067(10) 0.063(10) 0.026(8) 0.007(7) 0.019(8) 0.003(8)
N3 0.072(11) 0.036(8) 0.076(12) -0.001(8) 0.043(10) 0.000(8)
C53 0.105(18) 0.063(14) 0.058(15) 0.022(11) 0.036(14) 0.017(13)
N5 0.063(11) 0.100(15) 0.077(14) 0.038(12) 0.037(11) 0.002(10)
N6 0.16(3) 0.15(3) 0.20(3) -0.04(3) 0.12(3) -0.06(2)
N7 0.036(7) 0.032(7) 0.047(9) -0.006(6) 0.013(7) 0.003(6)
N8 0.15(2) 0.100(17) 0.13(2) -0.031(16) 0.075(19) -0.012(16)
N9 0.049(9) 0.033(7) 0.049(10) -0.018(7) 0.012(7) 0.010(6)
N10 0.059(10) 0.055(10) 0.062(12) -0.030(9) 0.010(9) 0.012(8)

loop_
_atom_type_symbol
_atom_type_description
_atom_type_scat_dispersion_real
_atom_type_scat_dispersion_imag
_atom_type_scat_source
C C 0.0033 0.0016 'International Tables Vol C Tables 4.2.6.8 and 6.1.1.4'
H H 0.0000 0.0000 'International Tables Vol C Tables 4.2.6.8 and 6.1.1.4'
N N 0.0061 0.0033 'International Tables Vol C Tables 4.2.6.8 and 6.1.1.4'
O O 0.0106 0.0060 'International Tables Vol C Tables 4.2.6.8 and 6.1.1.4'
Co Co 0.3494 0.9721 'International Tables Vol C Tables 4.2.6.8 and 6.1.1.4'
Cu Cu 0.3201 1.2651 'International Tables Vol C Tables 4.2.6.8 and 6.1.1.4'
W W -0.8490 6.8722 'International Tables Vol C Tables 4.2.6.8 and 6.1.1.4'

loop_
_geom_angle_atom_site_label_1
_geom_angle_atom_site_label_2
_geom_angle_atom_site_label_3
_geom_angle
_geom_angle_site_symmetry_3
O5 W1 O21 104.6(6) .
O5 W1 O26 101.7(6) .
O21 W1 O26 90.6(5) .
O5 W1 O22 102.4(5) .
O21 W1 O22 87.7(5) .
O26 W1 O22 155.5(5) .
O5 W1 O16 93.8(6) .
O21 W1 O16 161.3(5) .
O26 W1 O16 89.1(4) .
O22 W1 O16 84.8(5) .
O5 W1 O33 163.3(5) .
O21 W1 O33 90.1(4) .
O26 W1 O33 69.7(5) .
O22 W1 O33 85.8(4) .
O16 W1 O33 72.3(5) .
O3 W2 O17 103.1(5) .
O3 W2 O38 96.8(5) .
O17 W2 O38 92.0(4) .
O3 W2 O27 102.0(5) .
O17 W2 O27 85.2(4) .
O38 W2 O27 161.1(4) .
O3 W2 O24 95.6(5) .
O17 W2 O24 161.1(4) .
O38 W2 O24 88.7(5) .
O27 W2 O24 88.1(4) .
O3 W2 O40 165.1(5) .
O17 W2 O40 88.8(4) .
O38 W2 O40 73.5(4) .
O27 W2 O40 87.8(4) .
O24 W2 O40 73.3(4) .
O29 W3 O16 96.7(6) .
O29 W3 O12 102.3(5) .
O16 W3 O12 93.4(5) .
O29 W3 O32 97.7(5) .
O16 W3 O32 91.4(5) .
O12 W3 O32 158.6(5) .
O29 W3 O34 102.4(6) .
O16 W3 O34 160.9(5) .
O12 W3 O34 83.5(5) .
O32 W3 O34 85.1(5) .
O29 W3 O33 166.3(5) .
O16 W3 O33 75.0(4) .
O12 W3 O33 89.2(4) .
O32 W3 O33 72.0(4) .
O34 W3 O33 86.1(4) .
O15 W4 O22 103.1(5) .
O15 W4 O30 95.2(5) .
O22 W4 O30 90.5(5) .
O15 W4 O25 101.3(5) .
O22 W4 O25 86.4(4) .
O30 W4 O25 163.5(4) .
O15 W4 O39 96.1(5) .
O22 W4 O39 160.7(4) .
O30 W4 O39 88.3(5) .
O25 W4 O39 89.4(4) .
O15 W4 O13 166.5(5) .
O22 W4 O13 86.6(4) .
O30 W4 O13 75.1(4) .
O25 W4 O13 88.5(4) .
O39 W4 O13 74.5(4) .
O15 W4 W6 128.2(4) .
O22 W4 W6 128.5(3) .
O30 W4 W6 82.6(3) .
O25 W4 W6 86.7(3) .
O39 W4 W6 32.3(3) .
O13 W4 W6 42.3(3) .
O23 W5 O14 101.7(6) .
O23 W5 O31 99.1(5) .
O14 W5 O31 93.0(5) .
O23 W5 O12 99.1(5) .
O14 W5 O12 85.3(5) .
O31 W5 O12 161.6(4) .
O23 W5 O30 95.4(6) .
O14 W5 O30 162.2(4) .
O31 W5 O30 89.2(5) .
O12 W5 O30 87.1(5) .
O23 W5 O13 167.3(5) .
O14 W5 O13 90.3(4) .
O31 W5 O13 75.8(4) .
O12 W5 O13 85.9(4) .
O30 W5 O13 73.1(4) .
O11 W6 O39 96.4(5) .
O11 W6 O27 103.6(5) .
O39 W6 O27 92.8(4) .
O11 W6 O36 102.0(5) .
O39 W6 O36 161.5(4) .
O27 W6 O36 85.2(4) .
O11 W6 O31 94.8(5) .
O39 W6 O31 90.0(5) .
O27 W6 O31 161.0(4) .
O36 W6 O31 86.2(4) .
O11 W6 O13 165.7(4) .
O39 W6 O13 74.8(4) .
O27 W6 O13 88.3(4) .
O36 W6 O13 86.7(4) .
O31 W6 O13 74.3(4) .
O11 W6 W4 129.8(4) .
O39 W6 W4 33.8(3) .
O27 W6 W4 88.8(3) .
O36 W6 W4 127.6(3) .
O31 W6 W4 83.1(3) .
O13 W6 W4 41.1(3) .
O18 W7 O6 104.1(5) .
O18 W7 O28 103.0(5) .
O6 W7 O28 87.3(5) .
O18 W7 O37 94.4(5) .
O6 W7 O37 92.0(5) .
O28 W7 O37 162.2(4) .
O18 W7 O38 94.9(5) .
O6 W7 O38 161.0(4) .
O28 W7 O38 87.4(5) .
O37 W7 O38 87.6(4) .
O18 W7 O40 163.4(5) .
O6 W7 O40 88.5(4) .
O28 W7 O40 88.1(4) .
O37 W7 O40 74.1(4) .
O38 W7 O40 73.1(4) .
O9 W8 O36 102.0(5) .
O9 W8 O4 97.1(6) .
O36 W8 O4 93.0(5) .
O9 W8 O17 102.0(5) .
O36 W8 O17 86.5(4) .
O4 W8 O17 160.5(5) .
O9 W8 O20 96.3(5) .
O36 W8 O20 161.1(5) .
O4 W8 O20 89.5(5) .
O17 W8 O20 85.0(5) .
O9 W8 O35 166.6(5) .
O36 W8 O35 89.3(4) .
O4 W8 O35 74.7(4) .
O17 W8 O35 85.8(4) .
O20 W8 O35 73.3(4) .
O8 W9 O24 100.5(5) .
O8 W9 O25 101.8(5) .
O24 W9 O25 91.6(4) .
O8 W9 O37 96.4(5) .
O24 W9 O37 90.9(4) .
O25 W9 O37 160.8(4) .
O8 W9 O21 99.8(5) .
O24 W9 O21 159.7(5) .
O25 W9 O21 84.3(4) .
O37 W9 O21 86.7(4) .
O8 W9 O40 169.2(5) .
O24 W9 O40 74.7(4) .
O25 W9 O40 88.1(4) .
O37 W9 O40 74.2(4) .
O21 W9 O40 85.2(4) .
O2 W10 O10 104.1(7) .
O2 W10 O26 96.1(7) .
O10 W10 O26 158.7(5) .
O2 W10 O32 98.2(6) .
O10 W10 O32 92.7(6) .
O26 W10 O32 91.0(6) .
O2 W10 O6 100.7(6) .
O10 W10 O6 85.8(5) .
O26 W10 O6 83.8(5) .
O32 W10 O6 160.7(5) .
O2 W10 O33 164.9(6) .
O10 W10 O33 89.8(4) .
O26 W10 O33 71.0(4) .
O32 W10 O33 74.8(4) .
O6 W10 O33 86.0(4) .
O7 W11 O34 102.5(6) .
O7 W11 O19 96.4(6) .
O34 W11 O19 93.5(6) .
O7 W11 O14 101.1(5) .
O34 W11 O14 85.2(5) .
O19 W11 O14 162.3(5) .
O7 W11 O4 94.9(6) .
O34 W11 O4 162.0(4) .
O19 W11 O4 89.3(5) .
O14 W11 O4 86.8(5) .
O7 W11 O35 165.7(6) .
O34 W11 O35 89.5(5) .
O19 W11 O35 74.7(4) .
O14 W11 O35 87.7(4) .
O4 W11 O35 74.1(4) .
O1 W12 O20 98.6(6) .
O1 W12 O28 101.4(6) .
O20 W12 O28 93.1(5) .
O1 W12 O19 97.0(6) .
O20 W12 O19 92.7(6) .
O28 W12 O19 159.6(5) .
O1 W12 O10 101.2(6) .
O20 W12 O10 160.2(5) .
O28 W12 O10 83.4(5) .
O19 W12 O10 84.5(5) .
O1 W12 O35 169.2(5) .
O20 W12 O35 76.2(5) .
O28 W12 O35 88.4(4) .
O19 W12 O35 74.1(4) .
O10 W12 O35 84.2(4) .
O13 Co1 O35 109.8(4) .
O13 Co1 O40 109.4(4) .
O35 Co1 O40 110.1(5) .
O13 Co1 O33 109.3(4) .
O35 Co1 O33 109.5(5) .
O40 Co1 O33 108.6(5) .
W8 O4 W11 113.1(5) .
W7 O6 W10 151.2(7) .
W10 O10 W12 152.7(7) .
W3 O12 W5 153.6(7) .
Co1 O13 W4 120.2(5) .
Co1 O13 W5 119.8(5) .
W4 O13 W5 98.8(4) .
Co1 O13 W6 119.8(5) .
W4 O13 W6 96.6(4) .
W5 O13 W6 96.4(4) .
W5 O14 W11 150.7(6) .
W3 O16 W1 114.4(6) .
W2 O17 W8 151.6(6) .
W11 O19 W12 113.8(5) .
W12 O20 W8 114.1(6) .
W1 O21 W9 152.3(6) .
W4 O22 W1 150.5(6) .
W9 O24 W2 115.1(5) .
W9 O25 W4 152.5(5) .
W10 O26 W1 119.1(6) .
W6 O27 W2 152.7(6) .
W7 O28 W12 153.1(6) .
W4 O30 W5 112.9(5) .
W5 O31 W6 113.3(5) .
W10 O32 W3 114.7(5) .
Co1 O33 W10 118.7(5) .
Co1 O33 W1 118.1(5) .
W10 O33 W1 100.2(5) .
Co1 O33 W3 119.1(5) .
W10 O33 W3 98.5(4) .
W1 O33 W3 98.1(4) .
W11 O34 W3 152.7(6) .
Co1 O35 W11 119.9(5) .
Co1 O35 W12 121.0(5) .
W11 O35 W12 97.4(4) .
Co1 O35 W8 119.0(5) .
W11 O35 W8 97.9(4) .
W12 O35 W8 96.4(4) .
W8 O36 W6 151.6(6) .
W9 O37 W7 113.5(5) .
W2 O38 W7 114.6(5) .
W6 O39 W4 113.8(5) .
Co1 O40 W7 118.5(5) .
Co1 O40 W9 121.3(5) .
W7 O40 W9 98.1(4) .
Co1 O40 W2 118.7(5) .
W7 O40 W2 98.5(4) .
W9 O40 W2 96.9(4) .
C24 N1 C22 114(3) .
C19 N2 C16 132(2) .
C19 N2 C22 104(2) .
C16 N2 C22 123(2) .
C25 N3 C13 107.4(19) .
C25 N3 C59 124.9(18) .
C13 N3 C59 127.6(19) .
C13 C53 N4 105(2) .
C33 N5 C11 109(3) .
C33 N5 C35 120(2) .
C11 N5 C35 131(2) .
C31 N6 C33 110(3) .
C32 N7 C50 108.4(15) .
C32 N7 C56 128.9(15) .
C50 N7 C56 122.7(14) .
C58 N8 C50 115(2) .
C63 N9 C57 105.7(17) .
C63 N9 C39 129.1(18) .
C57 N9 C39 124.7(17) .
C63 N10 C23 105.4(17) .
C31 C11 N5 106(3) .
C20 C12 C18 126(3) .
C20 C12 C16 123(3) .
C18 C12 C16 111(2) .
N3 C13 C53 109(2) .
C15 C14 C17 115(2) .
C15 C14 C37 125(2) .
C17 C14 C37 119(2) .
C14 C15 C18 125(2) .
N2 C16 C12 119(2) .
C20 C17 C14 124(3) .
C15 C18 C12 111(2) .
C24 C19 N2 115(4) .
C12 C20 C17 119(3) .
C36 C21 C37 122.2(19) .
N1 C22 N2 96(2) .
C57 C23 N10 107(2) .
N3 C25 N4 109(2) .
C36 C26 C45 120.0(18) .
C36 C26 C59 122.9(17) .
C45 C26 C59 117.0(17) .
C51 C27 C54 121.3(18) .
C46 C28 C41 122(2) .
C30 C29 C62 121(2) .
C43 C30 C29 121(2) .
N6 C31 C11 110(3) .
C58 C32 N7 109.9(17) .
N5 C33 N6 104(3) .
C46 C34 C49 119(2) .
N5 C35 C62 118(2) .
C21 C36 C26 121.9(19) .
C55 C37 C14 120.6(18) .
C55 C37 C21 115.7(17) .
C14 C37 C21 123.0(18) .
C60 C38 C43 123.8(18) .
N9 C39 C47 115.5(15) .
C47 C41 C28 122(2) .
C30 C43 C38 117.6(18) .
C30 C43 C48 122.8(17) .
C38 C43 C48 119.6(16) .
C55 C45 C26 118.8(18) .
C28 C46 C34 118.1(17) .
C28 C46 C76 120.7(17) .
C34 C46 C76 121.2(17) .
C41 C47 C49 119.2(17) .
C41 C47 C39 124.6(18) .
C49 C47 C39 116.2(16) .
C61 C48 C51 114.8(16) .
C61 C48 C43 121.5(15) .
C51 C48 C43 123.8(17) .
C34 C49 C47 118.8(19) .
N8 C50 N7 99.9(17) .
C27 C51 C48 122.1(19) .
C61 C52 C54 118.6(19) .
C53 N4 C25 109(2) .
C27 C54 C52 120.0(17) .
C27 C54 C56 120.4(16) .
C52 C54 C56 119.6(16) .
C45 C55 C37 121.3(18) .
N7 C56 C54 113.9(14) .
N9 C57 C23 108(2) .
N8 C58 C32 106.6(19) .
N3 C59 C26 113.8(16) .
C38 C60 C62 119.9(19) .
C52 C61 C48 123.3(17) .
C29 C62 C60 115.9(19) .
C29 C62 C35 122.3(19) .
C60 C62 C35 121.8(19) .
N9 C63 N10 113.4(19) .
C1 N90 C72 115(2) .
C3 N91 C4 164(4) .
C3 N91 C71 129(3) .
C4 N91 C71 66(3) .
C3 N91 C6 60(3) .
C4 N91 C6 133(3) .
C71 N91 C6 69.1(19) .
C3 N91 C1 42(3) .
C4 N91 C1 124(3) .
C71 N91 C1 168.2(19) .
C6 N91 C1 102(2) .
C3 N91 C72 123(3) .
C4 N91 C72 43(2) .
C71 N91 C72 108.1(17) .
C6 N91 C72 176(2) .
C1 N91 C72 81.3(15) .
C73 C76 C9 103(2) .
C73 C76 C46 127(2) .
C9 C76 C46 119(2) .
C73 C76 C2 108(3) .
C9 C76 C2 76(2) .
C46 C76 C2 112(2) .
C10 C75 C74 46(2) .
C10 C75 C73 122(3) .
C74 C75 C73 114(3) .
C76 C73 C75 129(3) .
C4 C72 N90 118(3) .
C4 C72 N91 37(2) .
N90 C72 N91 80.7(15) .
C3 C1 N90 120(4) .
C3 C1 N91 37(3) .
N90 C1 N91 83.3(19) .
C19 C24 N1 110(4) .
N91 C4 C72 99(4) .
C10 C6 N91 98(3) .
C75 C10 C6 121(3) .
C75 C10 C5 114(3) .
C6 C10 C5 111(4) .
C2 C5 C10 115(5) .
C2 C5 C5 95(5) 2
C10 C5 C5 143(4) 2
C5 C2 C76 118(4) .
N91 C3 C1 101(4) .
C74 C71 N91 109(2) .
C75 C74 C70 121(3) .
C75 C74 C71 120(3) .
C70 C74 C71 118(3) .
C74 C70 C9 119(3) .
C70 C9 C76 121(3) .

loop_
_geom_bond_atom_site_label_1
_geom_bond_atom_site_label_2
_geom_bond_distance
_geom_bond_site_symmetry_2
W1 O5 1.738(13) .
W1 O21 1.866(10) .
W1 O26 1.932(9) .
W1 O22 1.934(11) .
W1 O16 2.026(10) .
W1 O33 2.141(11) .
W2 O3 1.727(11) .
W2 O17 1.901(11) .
W2 O38 1.922(10) .
W2 O27 1.927(10) .
W2 O24 1.963(11) .
W2 O40 2.176(10) .
W3 O29 1.709(11) .
W3 O16 1.847(14) .
W3 O12 1.892(12) .
W3 O32 1.984(12) .
W3 O34 1.991(13) .
W3 O33 2.169(10) .
W4 O15 1.723(11) .
W4 O22 1.898(10) .
W4 O30 1.938(12) .
W4 O25 1.941(11) .
W4 O39 1.970(10) .
W4 O13 2.141(10) .
W4 W6 3.2370(10) .
W5 O23 1.717(11) .
W5 O14 1.874(12) .
W5 O31 1.922(11) .
W5 O12 1.951(11) .
W5 O30 1.997(11) .
W5 O13 2.178(9) .
W6 O11 1.727(10) .
W6 O39 1.893(11) .
W6 O27 1.903(10) .
W6 O36 1.956(10) .
W6 O31 1.980(11) .
W6 O13 2.194(10) .
W7 O18 1.721(10) .
W7 O6 1.856(11) .
W7 O28 1.872(12) .
W7 O37 1.968(11) .
W7 O38 1.972(10) .
W7 O40 2.152(9) .
W8 O9 1.708(12) .
W8 O36 1.870(9) .
W8 O4 1.931(11) .
W8 O17 1.940(11) .
W8 O20 1.991(11) .
W8 O35 2.200(11) .
W9 O8 1.745(12) .
W9 O24 1.893(10) .
W9 O25 1.905(10) .
W9 O37 1.936(10) .
W9 O21 1.963(10) .
W9 O40 2.172(10) .
W10 O2 1.711(13) .
W10 O10 1.864(13) .
W10 O26 1.870(13) .
W10 O32 1.884(12) .
W10 O6 1.958(11) .
W10 O33 2.131(10) .
W11 O7 1.713(12) .
W11 O34 1.871(13) .
W11 O19 1.926(12) .
W11 O14 1.971(11) .
W11 O4 2.009(13) .
W11 O35 2.158(10) .
W12 O1 1.708(12) .
W12 O20 1.885(12) .
W12 O28 1.934(12) .
W12 O19 1.950(13) .
W12 O10 2.005(14) .
W12 O35 2.165(10) .
Co1 O13 1.861(10) .
Co1 O35 1.863(10) .
Co1 O40 1.877(10) .
Co1 O33 1.910(11) .
N1 C24 1.26(4) .
N1 C22 1.36(4) .
N2 C19 1.31(3) .
N2 C16 1.42(3) .
N2 C22 1.50(3) .
N3 C25 1.29(2) .
N3 C13 1.33(3) .
N3 C59 1.39(2) .
C53 C13 1.36(3) .
C53 N4 1.32(3) .
N5 C33 1.31(3) .
N5 C11 1.35(3) .
N5 C35 1.42(3) .
N6 C31 1.24(4) .
N6 C33 1.38(4) .
N7 C32 1.34(2) .
N7 C50 1.37(2) .
N7 C56 1.48(2) .
N8 C58 1.25(3) .
N8 C50 1.38(3) .
N9 C63 1.29(2) .
N9 C57 1.35(3) .
N9 C39 1.43(2) .
N10 C63 1.30(2) .
N10 C23 1.36(3) .
C11 C31 1.30(4) .
C12 C20 1.23(3) .
C12 C18 1.48(3) .
C12 C16 1.58(3) .
C14 C15 1.33(3) .
C14 C17 1.42(3) .
C14 C37 1.43(3) .
C15 C18 1.39(3) .
C17 C20 1.31(3) .
C19 C24 1.14(4) .
C21 C36 1.32(2) .
C21 C37 1.42(2) .
C23 C57 1.34(3) .
C25 N4 1.34(3) .
C26 C36 1.34(2) .
C26 C45 1.41(2) .
C26 C59 1.56(2) .
C27 C51 1.35(2) .
C27 C54 1.36(2) .
C28 C46 1.37(2) .
C28 C41 1.38(2) .
C29 C30 1.37(3) .
C29 C62 1.40(3) .
C30 C43 1.34(2) .
C32 C58 1.29(2) .
C34 C46 1.41(2) .
C34 C49 1.40(3) .
C35 C62 1.47(3) .
C37 C55 1.42(2) .
C38 C60 1.31(2) .
C38 C43 1.40(2) .
C39 C47 1.51(2) .
C41 C47 1.27(2) .
C43 C48 1.48(2) .
C45 C55 1.37(2) .
C46 C76 1.48(2) .
C47 C49 1.47(3) .
C48 C61 1.41(2) .
C48 C51 1.41(2) .
C52 C61 1.37(2) .
C52 C54 1.39(2) .
C54 C56 1.50(2) .
C60 C62 1.44(3) .
N90 C1 1.35(3) .
N90 C72 1.40(3) .
N91 C3 1.08(5) .
N91 C4 1.10(4) .
N91 C71 1.60(3) .
N91 C6 1.69(4) .
N91 C1 1.76(3) .
N91 C72 1.80(3) .
C76 C73 1.32(3) .
C76 C9 1.46(4) .
C76 C2 1.50(5) .
C75 C10 1.18(4) .
C75 C74 1.27(3) .
C75 C73 1.38(3) .
C72 C4 1.25(4) .
C1 C3 1.21(5) .
C6 C10 1.61(5) .
C10 C5 1.60(6) .
C5 C2 1.46(7) .
C5 C5 2.05(12) 2
C71 C74 1.55(4) .
C74 C70 1.33(4) .
C70 C9 1.42(5) .
